data_7160448
loop_
_publ_author_name
'Rahman, Parbin'
'Chakraborty, Nikita'
'Patel, Bhisma K.'
'Rajbongshi, Kamal K.'

_publ_section_title
;
 NaI-mediated &#x3b1;-keto-acylation of <i>NH</i>-sulfoximines with aryl
 methyl ketones.
;
_journal_issue 17
_journal_name_full 'Organic &amp; biomolecular chemistry'
_journal_page_first 4036
_journal_page_last 4040
_journal_paper_doi 10.1039/d5ob00166h
_journal_volume 23
_journal_year 2025
_chemical_formula_sum 'C15 H12 N2 O5 S'
_chemical_formula_weight 332.33
_space_group_crystal_system triclinic
_space_group_IT_number 2
_space_group_name_Hall '-P 1'
_space_group_name_H-M_alt 'P -1'
_atom_sites_solution_hydrogens geom
_audit_creation_method SHELXL-2019/1
_audit_update_record
;
2024-02-24 deposited with the CCDC.	2025-03-25 downloaded from the CCDC.
;
_cell_angle_alpha 84.052(2)
_cell_angle_beta 77.840(2)
_cell_angle_gamma 78.812(2)
_cell_formula_units_Z 2
_cell_length_a 7.7745(7)
_cell_length_b 8.9918(9)
_cell_length_c 11.1848(11)
_cell_measurement_reflns_used 9957
_cell_measurement_temperature 297(2)
_cell_measurement_theta_max 25.04
_cell_measurement_theta_min 2.31
_cell_volume 748.22(12)
_computing_structure_refinement 'SHELXL-2019/1 (Sheldrick, 2019)'
_diffrn_ambient_temperature 297(2)
_diffrn_measured_fraction_theta_full 0.991
_diffrn_measured_fraction_theta_max 0.991
_diffrn_measurement_device_type 'Bruker APEX-II CCD'
_diffrn_measurement_method '\f and \w scans'
_diffrn_radiation_type MoK\a
_diffrn_radiation_wavelength 0.71073
_diffrn_reflns_av_R_equivalents 0.0361
_diffrn_reflns_av_unetI/netI 0.0212
_diffrn_reflns_Laue_measured_fraction_full 0.991
_diffrn_reflns_Laue_measured_fraction_max 0.991
_diffrn_reflns_limit_h_max 9
_diffrn_reflns_limit_h_min -9
_diffrn_reflns_limit_k_max 10
_diffrn_reflns_limit_k_min -10
_diffrn_reflns_limit_l_max 13
_diffrn_reflns_limit_l_min -13
_diffrn_reflns_number 15816
_diffrn_reflns_point_group_measured_fraction_full 0.991
_diffrn_reflns_point_group_measured_fraction_max 0.991
_diffrn_reflns_theta_full 24.998
_diffrn_reflns_theta_max 24.998
_diffrn_reflns_theta_min 1.867
_exptl_absorpt_coefficient_mu 0.244
_exptl_absorpt_correction_type none
_exptl_crystal_colour yellow
_exptl_crystal_density_diffrn 1.475
_exptl_crystal_description block
_exptl_crystal_F_000 344
_refine_diff_density_max 0.253
_refine_diff_density_min -0.304
_refine_diff_density_rms 0.045
_refine_ls_extinction_method none
_refine_ls_goodness_of_fit_ref 0.985
_refine_ls_hydrogen_treatment constr
_refine_ls_matrix_type full
_refine_ls_number_parameters 209
_refine_ls_number_reflns 2618
_refine_ls_number_restraints 0
_refine_ls_restrained_S_all 0.985
_refine_ls_R_factor_all 0.0500
_refine_ls_R_factor_gt 0.0423
_refine_ls_shift/su_max 0.000
_refine_ls_shift/su_mean 0.000
_refine_ls_structure_factor_coef Fsqd
_refine_ls_weighting_details 'w=1/[\s^2^(Fo^2^)+(0.0538P)^2^+0.6626P] where P=(Fo^2^+2Fc^2^)/3'
_refine_ls_weighting_scheme calc
_refine_ls_wR_factor_gt 0.1038
_refine_ls_wR_factor_ref 0.1153
_reflns_Friedel_coverage 0.000
_reflns_number_gt 2273
_reflns_number_total 2618
_reflns_threshold_expression 'I > 2\s(I)'
_cod_data_source_file d5ob00166h2.cif
_cod_data_source_block PRR_EN_17_0m_a
_cod_depositor_comments 'Adding full bibliography for 7160448.cif.'
_cod_original_cell_volume 748.22(13)
_cod_database_code 7160448
_shelx_shelxl_version_number 2019/1
_shelx_space_group_comment
;
The symmetry employed for this shelxl refinement is uniquely defined
by the following loop, which should always be used as a source of
symmetry information in preference to the above space-group names.
They are only intended as comments.
;

loop_
_space_group_symop_operation_xyz
'x, y, z'
'-x, -y, -z'

loop_
_atom_site_label
_atom_site_type_symbol
_atom_site_fract_x
_atom_site_fract_y
_atom_site_fract_z
_atom_site_U_iso_or_equiv
_atom_site_adp_type
_atom_site_occupancy
_atom_site_site_symmetry_order
_atom_site_calc_flag
_atom_site_refinement_flags_posn
_atom_site_refinement_flags_adp
_atom_site_refinement_flags_occupancy
_atom_site_disorder_assembly
_atom_site_disorder_group
S1 S 0.68462(7) 0.16583(6) 0.47162(5) 0.03663(18) Uani 1 1 d . . . . .
O4 O 0.6139(2) 0.31235(17) 0.69418(14) 0.0461(4) Uani 1 1 d . . . . .
O5 O 0.5005(2) 0.22369(19) 0.46606(16) 0.0500(4) Uani 1 1 d . . . . .
N2 N 0.7298(2) 0.0888(2) 0.59739(16) 0.0411(4) Uani 1 1 d . . . . .
O2 O 0.3879(3) 0.0971(3) 0.85242(18) 0.0699(6) Uani 1 1 d . . . . .
O3 O 0.8306(3) -0.0237(2) 0.81295(18) 0.0760(6) Uani 1 1 d . . . . .
C9 C 0.8142(3) 0.3086(2) 0.41589(18) 0.0332(4) Uani 1 1 d . . . . .
N1 N 0.3487(3) 0.2031(3) 0.91869(19) 0.0545(5) Uani 1 1 d . . . . .
C8 C 0.6819(3) 0.1785(2) 0.69325(19) 0.0358(5) Uani 1 1 d . . . . .
C10 C 0.7269(3) 0.4526(2) 0.3871(2) 0.0406(5) Uani 1 1 d . . . . .
H10 H 0.602876 0.474521 0.398497 0.049 Uiso 1 1 calc R U . . .
C1 C 0.6658(3) 0.1820(2) 0.92586(19) 0.0398(5) Uani 1 1 d . . . . .
O1 O 0.2004(3) 0.2817(3) 0.9402(2) 0.0882(7) Uani 1 1 d . . . . .
C14 C 0.9983(3) 0.2724(3) 0.4013(2) 0.0438(5) Uani 1 1 d . . . . .
H14 H 1.054459 0.174543 0.420972 0.053 Uiso 1 1 calc R U . . .
C6 C 0.4881(3) 0.2388(3) 0.9741(2) 0.0432(5) Uani 1 1 d . . . . .
C7 C 0.7301(3) 0.0956(3) 0.8128(2) 0.0428(5) Uani 1 1 d . . . . .
C15 C 0.7702(4) 0.0186(3) 0.3732(2) 0.0519(6) Uani 1 1 d . . . . .
H15A H 0.714727 -0.067785 0.404204 0.078 Uiso 1 1 calc R U . . .
H15B H 0.897050 -0.008949 0.368250 0.078 Uiso 1 1 calc R U . . .
H15C H 0.745930 0.051830 0.293082 0.078 Uiso 1 1 calc R U . . .
C11 C 0.8282(4) 0.5633(3) 0.3409(2) 0.0529(6) Uani 1 1 d . . . . .
H11 H 0.772549 0.660993 0.320092 0.063 Uiso 1 1 calc R U . . .
C13 C 1.0965(3) 0.3863(3) 0.3566(2) 0.0570(7) Uani 1 1 d . . . . .
H13 H 1.220331 0.365920 0.347524 0.068 Uiso 1 1 calc R U . . .
C5 C 0.4370(4) 0.3231(3) 1.0754(2) 0.0609(7) Uani 1 1 d . . . . .
H5 H 0.316749 0.358501 1.106098 0.073 Uiso 1 1 calc R U . . .
C2 C 0.7926(3) 0.2136(3) 0.9850(2) 0.0559(6) Uani 1 1 d . . . . .
H2A H 0.912823 0.175866 0.956287 0.067 Uiso 1 1 calc R U . . .
C12 C 1.0113(4) 0.5292(3) 0.3256(2) 0.0596(7) Uani 1 1 d . . . . .
H12 H 1.078627 0.604211 0.293769 0.071 Uiso 1 1 calc R U . . .
C3 C 0.7444(4) 0.2996(4) 1.0852(3) 0.0679(8) Uani 1 1 d . . . . .
H3 H 0.832011 0.321138 1.122606 0.082 Uiso 1 1 calc R U . . .
C4 C 0.5675(5) 0.3539(4) 1.1304(3) 0.0695(8) Uani 1 1 d . . . . .
H4 H 0.535760 0.411777 1.198546 0.083 Uiso 1 1 calc R U . . .

loop_
_atom_site_aniso_label
_atom_site_aniso_U_11
_atom_site_aniso_U_22
_atom_site_aniso_U_33
_atom_site_aniso_U_23
_atom_site_aniso_U_13
_atom_site_aniso_U_12
S1 0.0383(3) 0.0366(3) 0.0358(3) -0.0047(2) -0.0054(2) -0.0095(2)
O4 0.0540(10) 0.0389(9) 0.0424(9) -0.0058(7) -0.0077(7) -0.0013(7)
O5 0.0356(8) 0.0588(10) 0.0575(10) -0.0011(8) -0.0095(7) -0.0139(7)
N2 0.0497(11) 0.0351(9) 0.0365(10) -0.0016(7) -0.0043(8) -0.0075(8)
O2 0.0753(13) 0.0897(15) 0.0597(12) -0.0093(11) -0.0129(10) -0.0488(11)
O3 0.0981(16) 0.0626(12) 0.0530(11) -0.0043(9) -0.0173(10) 0.0232(11)
C9 0.0371(11) 0.0338(10) 0.0301(10) -0.0048(8) -0.0060(8) -0.0088(8)
N1 0.0443(12) 0.0809(16) 0.0423(12) 0.0041(11) -0.0065(9) -0.0272(11)
C8 0.0321(10) 0.0382(11) 0.0355(11) -0.0026(9) -0.0007(8) -0.0088(9)
C10 0.0444(12) 0.0407(11) 0.0369(11) -0.0053(9) -0.0098(9) -0.0048(9)
C1 0.0407(12) 0.0469(12) 0.0330(11) 0.0013(9) -0.0057(9) -0.0141(9)
O1 0.0389(11) 0.140(2) 0.0845(16) -0.0055(15) -0.0139(10) -0.0109(12)
C14 0.0357(11) 0.0512(13) 0.0432(12) -0.0046(10) -0.0068(9) -0.0045(10)
C6 0.0423(12) 0.0540(13) 0.0361(11) 0.0004(10) -0.0074(9) -0.0175(10)
C7 0.0407(12) 0.0465(13) 0.0390(12) 0.0001(10) -0.0046(9) -0.0076(10)
C15 0.0699(16) 0.0457(13) 0.0432(13) -0.0128(10) -0.0058(11) -0.0181(12)
C11 0.0728(18) 0.0378(12) 0.0494(14) 0.0002(10) -0.0120(12) -0.0150(11)
C13 0.0411(13) 0.0831(19) 0.0489(14) -0.0082(13) -0.0010(11) -0.0228(13)
C5 0.0572(16) 0.0792(19) 0.0425(14) -0.0109(13) -0.0029(12) -0.0071(14)
C2 0.0442(13) 0.0803(18) 0.0477(14) -0.0011(13) -0.0112(11) -0.0213(12)
C12 0.0725(18) 0.0663(17) 0.0473(14) -0.0005(12) -0.0035(12) -0.0408(15)
C3 0.073(2) 0.094(2) 0.0511(16) -0.0088(15) -0.0221(14) -0.0370(17)
C4 0.090(2) 0.080(2) 0.0433(15) -0.0198(14) -0.0139(14) -0.0188(17)

loop_
_atom_type_symbol
_atom_type_description
_atom_type_scat_dispersion_real
_atom_type_scat_dispersion_imag
_atom_type_scat_source
C C 0.0033 0.0016 'International Tables Vol C Tables 4.2.6.8 and 6.1.1.4'
H H 0.0000 0.0000 'International Tables Vol C Tables 4.2.6.8 and 6.1.1.4'
N N 0.0061 0.0033 'International Tables Vol C Tables 4.2.6.8 and 6.1.1.4'
O O 0.0106 0.0060 'International Tables Vol C Tables 4.2.6.8 and 6.1.1.4'
S S 0.1246 0.1234 'International Tables Vol C Tables 4.2.6.8 and 6.1.1.4'

loop_
_geom_angle_atom_site_label_1
_geom_angle_atom_site_label_2
_geom_angle_atom_site_label_3
_geom_angle
_geom_angle_site_symmetry_1
_geom_angle_site_symmetry_3
_geom_angle_publ_flag
O5 S1 N2 118.16(10) . . ?
O5 S1 C15 110.15(12) . . ?
N2 S1 C15 102.03(11) . . ?
O5 S1 C9 109.73(10) . . ?
N2 S1 C9 110.48(10) . . ?
C15 S1 C9 105.34(11) . . ?
C8 N2 S1 115.88(15) . . ?
C14 C9 C10 122.3(2) . . ?
C14 C9 S1 119.29(16) . . ?
C10 C9 S1 118.36(16) . . ?
O2 N1 O1 124.0(2) . . ?
O2 N1 C6 117.9(2) . . ?
O1 N1 C6 118.1(2) . . ?
O4 C8 N2 128.4(2) . . ?
O4 C8 C7 118.62(19) . . ?
N2 C8 C7 112.93(18) . . ?
C11 C10 C9 118.4(2) . . ?
C2 C1 C6 116.9(2) . . ?
C2 C1 C7 117.9(2) . . ?
C6 C1 C7 125.2(2) . . ?
C9 C14 C13 118.0(2) . . ?
C5 C6 C1 122.7(2) . . ?
C5 C6 N1 118.1(2) . . ?
C1 C6 N1 119.1(2) . . ?
O3 C7 C1 121.4(2) . . ?
O3 C7 C8 121.8(2) . . ?
C1 C7 C8 116.26(18) . . ?
C10 C11 C12 120.0(2) . . ?
C12 C13 C14 120.1(2) . . ?
C6 C5 C4 118.6(3) . . ?
C3 C2 C1 121.3(3) . . ?
C13 C12 C11 121.2(2) . . ?
C2 C3 C4 120.3(3) . . ?
C3 C4 C5 120.2(3) . . ?

loop_
_geom_bond_atom_site_label_1
_geom_bond_atom_site_label_2
_geom_bond_distance
_geom_bond_site_symmetry_2
_geom_bond_publ_flag
S1 O5 1.4375(16) . ?
S1 N2 1.5792(19) . ?
S1 C15 1.749(2) . ?
S1 C9 1.767(2) . ?
O4 C8 1.217(2) . ?
N2 C8 1.354(3) . ?
O2 N1 1.220(3) . ?
O3 C7 1.198(3) . ?
C9 C14 1.383(3) . ?
C9 C10 1.381(3) . ?
N1 O1 1.220(3) . ?
N1 C6 1.456(3) . ?
C8 C7 1.543(3) . ?
C10 C11 1.380(3) . ?
C1 C2 1.383(3) . ?
C1 C6 1.389(3) . ?
C1 C7 1.496(3) . ?
C14 C13 1.385(4) . ?
C6 C5 1.374(4) . ?
C11 C12 1.374(4) . ?
C13 C12 1.372(4) . ?
C5 C4 1.376(4) . ?
C2 C3 1.373(4) . ?
C3 C4 1.372(4) . ?
